data_4315709
loop_
_publ_author_name
'Kenji Matsumoto'
'Keita Suzuki'
'Toshiaki Tsukuda'
'Taro Tsubomura'

_publ_contact_author_address
;
 3-3-1 Kichijoji-kitamachi, Musashino, Tokyo, 180-8633, Japan
;
_publ_contact_author_email tsubomura@st.seikei.ac.jp
_publ_contact_author_fax +81-422-37-3871
_publ_contact_author_name 'Taro Tsubomura'
_publ_contact_author_phone +81-422-37-3752
_publ_section_title
;
 A Chiral 2,6-Bis(Oxazolinyl)Pyridine Ligand with Amide Groups to Form
 Isomorphous Complexes through All the Lanthanoid Series
;
_journal_name_full 'Inorganic Chemistry'
_journal_page_first 4717
_journal_page_last 4719
_journal_paper_doi 10.1021/ic901743q
_journal_volume 49
_journal_year 2010
_chemical_absolute_configuration rmad
_chemical_formula_moiety 'C42 H60 La N13 O18 '
_chemical_formula_sum 'C42 H60 La N13 O18'
_chemical_formula_weight 1173.92
_chemical_name_common '[La((S,S)-tBu-pbxa)2](NO3)3'
_space_group_IT_number 18
_symmetry_cell_setting orthorhombic
_symmetry_Int_Tables_number 18
_symmetry_space_group_name_Hall 'P 2 2ab'
_symmetry_space_group_name_H-M 'P 21 21 2'
_cell_angle_alpha 90.0000
_cell_angle_beta 90.0000
_cell_angle_gamma 90.0000
_cell_formula_units_Z 2
_cell_length_a 22.010(11)
_cell_length_b 12.808(7)
_cell_length_c 10.712(5)
_cell_measurement_reflns_used 8338
_cell_measurement_temperature 123.1
_cell_measurement_theta_max 27.5
_cell_measurement_theta_min 3.1
_cell_volume 3020(3)
_computing_cell_refinement CrystalClear
_computing_data_collection CrystalClear
_computing_data_reduction CrystalStructure
_computing_publication_material 'CrystalStructure 3.8'
_computing_structure_refinement SHELXL
_computing_structure_solution SIR92
_diffrn_ambient_temperature 123.1
_diffrn_detector_area_resol_mean 7.31
_diffrn_measured_fraction_theta_full 0.995
_diffrn_measured_fraction_theta_max 0.995
_diffrn_measurement_device_type 'Rigaku Saturn'
_diffrn_measurement_method \w
_diffrn_radiation_type 'Mo K\a'
_diffrn_radiation_wavelength 0.71070
_diffrn_reflns_av_R_equivalents 0.110
_diffrn_reflns_limit_h_max 27
_diffrn_reflns_limit_h_min -28
_diffrn_reflns_limit_k_max 16
_diffrn_reflns_limit_k_min -16
_diffrn_reflns_limit_l_max 13
_diffrn_reflns_limit_l_min -13
_diffrn_reflns_number 28328
_diffrn_reflns_theta_full 27.48
_diffrn_reflns_theta_max 27.48
_exptl_absorpt_coefficient_mu 0.776
_exptl_absorpt_correction_T_max 0.824
_exptl_absorpt_correction_T_min 0.733
_exptl_absorpt_correction_type numerical
_exptl_absorpt_process_details
;
    Higashi, T. (1999). Program for Absorption Correction.
    Rigaku Corporation, Tokyo, Japan.
;
_exptl_crystal_colour colorless
_exptl_crystal_density_diffrn 1.291
_exptl_crystal_density_method 'not measured'
_exptl_crystal_description prism
_exptl_crystal_F_000 1208.00
_exptl_crystal_size_max 0.30
_exptl_crystal_size_mid 0.25
_exptl_crystal_size_min 0.25
_refine_diff_density_max 1.34
_refine_diff_density_min -0.55
_refine_ls_abs_structure_details 'Flack, H. D. (1983), Acta Cryst. A39, 876-881.  2975 Friedel Pairs'
_refine_ls_abs_structure_Flack -0.11(2)
_refine_ls_extinction_method none
_refine_ls_goodness_of_fit_ref 1.037
_refine_ls_hydrogen_treatment constr
_refine_ls_number_parameters 354
_refine_ls_number_reflns 6835
_refine_ls_R_factor_gt 0.0521
_refine_ls_shift/su_max 0.0010
_refine_ls_structure_factor_coef Fsqd
_refine_ls_weighting_details 'w = 1/[\s^2^(Fo^2^)+(0.0706P)^2^+0.0000P] where P=(Fo^2^+2Fc^2^)/3'
_refine_ls_weighting_scheme calc
_refine_ls_wR_factor_ref 0.1666
_reflns_number_gt 5227
_reflns_number_total 6835
_reflns_threshold_expression F^2^>2.0\s(F^2^)
_cod_data_source_file ic901743q_si_002_2.cif
_cod_data_source_block '__0612_tBu-pbxa_La'
_cod_original_formula_sum 'C42 H60 La N13 O18 '
_cod_database_code 4315709

loop_
_symmetry_equiv_pos_site_id
_symmetry_equiv_pos_as_xyz
1 +X,+Y,+Z
2 1/2+X,1/2-Y,-Z
3 1/2-X,1/2+Y,-Z
4 -X,-Y,+Z

loop_
_atom_site_label
_atom_site_type_symbol
_atom_site_fract_x
_atom_site_fract_y
_atom_site_fract_z
_atom_site_U_iso_or_equiv
_atom_site_adp_type
_atom_site_occupancy
_atom_site_symmetry_multiplicity
_atom_site_calc_flag
_atom_site_refinement_flags
_atom_site_disorder_assembly
_atom_site_disorder_group
La(1) La 0.0000 0.0000 0.30905(4) 0.01938(14) Uani 1.00 2 d S . .
O(1) O -0.0789(2) 0.2822(3) 0.5210(5) 0.0332(12) Uani 1.00 1 d . . .
O(2) O -0.1021(2) -0.0317(3) 0.4106(5) 0.0315(12) Uani 1.00 1 d . . .
O(3) O 0.1462(2) 0.1681(4) 0.0699(6) 0.0299(13) Uani 1.00 1 d . . .
O(4) O 0.0808(2) -0.1135(3) 0.2014(5) 0.0304(11) Uani 1.00 1 d . . .
O(5) O 0.3190(2) 0.4078(4) 0.1993(5) 0.0413(13) Uani 1.00 1 d . . .
O(6) O 0.2358(2) 0.3874(8) 0.2999(6) 0.089(3) Uani 1.00 1 d . . .
O(7) O 0.2331(2) 0.4168(5) 0.1001(5) 0.0457(15) Uani 1.00 1 d . . .
O(8) O 0.0746(6) 0.1431(13) 0.7580(13) 0.070(4) Uani 0.50 1 d P . .
O(9) O 0.0020(12) 0.0302(8) 0.7852(8) 0.051(3) Uani 0.50 1 d P . .
O(10) O -0.0163(5) 0.1994(11) 0.7886(15) 0.071(4) Uani 0.50 1 d P . .
O(11) O -0.5000 0.0000 0.3173(13) 0.152(6) Uani 1.00 2 d S . .
N(1) N 0.0327(2) 0.2045(4) 0.3055(5) 0.0218(11) Uani 1.00 1 d . . .
N(2) N -0.0374(2) 0.1220(4) 0.4919(5) 0.0242(12) Uani 1.00 1 d . . .
N(3) N -0.1901(2) 0.0187(5) 0.5064(5) 0.0333(16) Uani 1.00 1 d . . .
N(4) N 0.0609(2) 0.0748(4) 0.1178(5) 0.0271(13) Uani 1.00 1 d . . .
N(5) N 0.1370(3) -0.1669(6) 0.0352(8) 0.043(2) Uani 1.00 1 d . . .
N(6) N 0.2622(2) 0.4041(5) 0.1959(6) 0.0351(14) Uani 1.00 1 d . . .
N(7) N 0.0217(6) 0.1238(14) 0.7813(12) 0.048(3) Uani 0.50 1 d P . .
C(1) C 0.0118(3) 0.2707(5) 0.3942(6) 0.0271(17) Uani 1.00 1 d . . .
C(2) C 0.0342(3) 0.3732(5) 0.4060(7) 0.0313(16) Uani 1.00 1 d . . .
C(3) C 0.0788(3) 0.4067(5) 0.3244(8) 0.0383(19) Uani 1.00 1 d . . .
C(4) C 0.1007(3) 0.3425(5) 0.2317(7) 0.0315(17) Uani 1.00 1 d . . .
C(5) C 0.0754(3) 0.2392(5) 0.2275(6) 0.0252(15) Uani 1.00 1 d . . .
C(6) C -0.0354(2) 0.2220(5) 0.4747(7) 0.0275(15) Uani 1.00 1 d . . .
C(7) C -0.1210(3) 0.2102(5) 0.5885(8) 0.0379(19) Uani 1.00 1 d . . .
C(8) C -0.0926(3) 0.1010(5) 0.5653(6) 0.0275(15) Uani 1.00 1 d . . .
C(9) C -0.1296(3) 0.0240(4) 0.4865(7) 0.0267(17) Uani 1.00 1 d . . .
C(10) C -0.2299(4) -0.0565(9) 0.4412(12) 0.072(3) Uani 1.00 1 d . . .
C(11) C -0.2136(5) -0.1670(9) 0.469(2) 0.181(12) Uani 1.00 1 d . . .
C(12) C -0.2962(3) -0.0332(8) 0.4836(10) 0.071(3) Uani 1.00 1 d . . .
C(13) C -0.2276(4) -0.0431(13) 0.3012(11) 0.118(7) Uani 1.00 1 d . . .
C(14) C 0.0924(3) 0.1590(5) 0.1359(7) 0.0270(15) Uani 1.00 1 d . . .
C(15) C 0.1523(3) 0.0722(6) -0.0020(7) 0.0348(18) Uani 1.00 1 d . . .
C(16) C 0.0947(2) 0.0031(9) 0.0313(5) 0.0297(13) Uani 1.00 1 d . . .
C(17) C 0.1039(3) -0.0961(6) 0.0980(7) 0.0299(16) Uani 1.00 1 d . . .
C(18) C 0.1505(4) -0.2757(6) 0.0755(10) 0.058(2) Uani 1.00 1 d . . .
C(19) C 0.1847(4) -0.3253(7) -0.0381(9) 0.058(2) Uani 1.00 1 d . . .
C(20) C 0.0905(5) -0.3337(8) 0.0940(14) 0.104(5) Uani 1.00 1 d . . .
C(21) C 0.1917(6) -0.2718(9) 0.1928(11) 0.113(6) Uani 1.00 1 d . . .
H(1) H 0.0189 0.4185 0.4689 0.038 Uiso 1.00 1 c R . .
H(2) H 0.0947 0.4754 0.3325 0.046 Uiso 1.00 1 c R . .
H(3) H 0.1307 0.3651 0.1740 0.038 Uiso 1.00 1 c R . .
H(4) H -0.1626 0.2142 0.5540 0.045 Uiso 1.00 1 c R . .
H(5) H -0.1223 0.2266 0.6788 0.045 Uiso 1.00 1 c R . .
H(6) H -0.0814 0.0680 0.6467 0.033 Uiso 1.00 1 c R . .
H(7) H -0.2066 0.0620 0.5605 0.040 Uiso 1.00 1 c R . .
H(8) H -0.1818 -0.1903 0.4118 0.218 Uiso 1.00 1 c R . .
H(9) H -0.2495 -0.2113 0.4596 0.218 Uiso 1.00 1 c R . .
H(10) H -0.1986 -0.1720 0.5554 0.218 Uiso 1.00 1 c R . .
H(11) H -0.3061 -0.0764 0.5563 0.085 Uiso 1.00 1 c R . .
H(12) H -0.3243 -0.0492 0.4153 0.085 Uiso 1.00 1 c R . .
H(13) H -0.2998 0.0408 0.5060 0.085 Uiso 1.00 1 c R . .
H(14) H -0.2584 0.0077 0.2753 0.142 Uiso 1.00 1 c R . .
H(15) H -0.2356 -0.1103 0.2607 0.142 Uiso 1.00 1 c R . .
H(16) H -0.1873 -0.0180 0.2767 0.142 Uiso 1.00 1 c R . .
H(17) H 0.1902 0.0352 0.0210 0.042 Uiso 1.00 1 c R . .
H(18) H 0.1533 0.0878 -0.0925 0.042 Uiso 1.00 1 c R . .
H(19) H 0.0700 -0.0093 -0.0457 0.036 Uiso 1.00 1 c R . .
H(20) H 0.1523 -0.1469 -0.0369 0.052 Uiso 1.00 1 c R . .
H(21) H 0.1551 -0.3558 -0.0958 0.069 Uiso 1.00 1 c R . .
H(22) H 0.2122 -0.3799 -0.0081 0.069 Uiso 1.00 1 c R . .
H(23) H 0.2081 -0.2712 -0.0813 0.069 Uiso 1.00 1 c R . .
H(24) H 0.0764 -0.3237 0.1799 0.125 Uiso 1.00 1 c R . .
H(25) H 0.0967 -0.4083 0.0783 0.125 Uiso 1.00 1 c R . .
H(26) H 0.0601 -0.3064 0.0358 0.125 Uiso 1.00 1 c R . .
H(27) H 0.2344 -0.2735 0.1671 0.136 Uiso 1.00 1 c R . .
H(28) H 0.1830 -0.3322 0.2461 0.136 Uiso 1.00 1 c R . .
H(29) H 0.1837 -0.2074 0.2393 0.136 Uiso 1.00 1 c R . .

loop_
_atom_site_aniso_label
_atom_site_aniso_U_11
_atom_site_aniso_U_22
_atom_site_aniso_U_33
_atom_site_aniso_U_12
_atom_site_aniso_U_13
_atom_site_aniso_U_23
La(1) 0.0156(2) 0.0178(2) 0.0247(2) 0.0007(2) 0.0000 0.0000
O(1) 0.029(2) 0.026(2) 0.044(3) 0.005(2) 0.004(2) -0.002(2)
O(2) 0.026(2) 0.025(2) 0.043(3) -0.0042(18) 0.014(2) -0.011(2)
O(3) 0.023(2) 0.028(2) 0.038(3) -0.006(2) 0.013(2) -0.000(2)
O(4) 0.031(2) 0.024(2) 0.036(3) 0.005(2) 0.012(2) 0.001(2)
O(5) 0.024(2) 0.069(3) 0.031(2) 0.004(2) -0.001(2) 0.006(3)
O(6) 0.041(3) 0.182(9) 0.045(3) -0.036(4) 0.015(3) -0.023(5)
O(7) 0.035(3) 0.060(4) 0.042(3) -0.010(2) -0.010(2) 0.008(3)
O(8) 0.055(8) 0.097(11) 0.059(9) -0.006(8) -0.010(7) 0.015(8)
O(9) 0.066(6) 0.053(9) 0.033(4) -0.015(14) -0.007(11) -0.006(4)
O(10) 0.055(9) 0.069(8) 0.088(10) 0.004(6) 0.011(7) -0.041(9)
O(11) 0.267(19) 0.086(8) 0.102(9) -0.062(13) 0.0000 0.0000
N(1) 0.019(2) 0.021(2) 0.026(2) 0.001(2) -0.005(2) 0.006(2)
N(2) 0.020(2) 0.024(3) 0.029(3) 0.001(2) -0.002(2) 0.002(2)
N(3) 0.026(2) 0.033(4) 0.041(3) -0.007(2) 0.017(2) -0.009(2)
N(4) 0.024(3) 0.030(3) 0.028(3) -0.005(2) -0.003(2) 0.002(2)
N(5) 0.042(4) 0.036(4) 0.050(5) 0.003(3) 0.011(3) 0.001(3)
N(6) 0.031(3) 0.043(3) 0.031(3) -0.005(2) 0.008(3) 0.001(3)
N(7) 0.042(8) 0.079(12) 0.023(7) -0.004(8) -0.007(5) -0.003(7)
C(1) 0.029(4) 0.020(3) 0.032(3) 0.005(2) -0.009(3) 0.003(2)
C(2) 0.038(4) 0.018(3) 0.038(4) -0.003(3) -0.008(3) -0.003(3)
C(3) 0.035(3) 0.019(3) 0.062(5) -0.007(3) 0.000(4) -0.008(3)
C(4) 0.026(3) 0.024(3) 0.044(4) -0.005(2) -0.003(3) 0.002(3)
C(5) 0.022(3) 0.024(3) 0.029(3) 0.003(2) -0.005(2) 0.002(2)
C(6) 0.017(3) 0.032(4) 0.033(4) 0.004(2) -0.004(2) -0.006(3)
C(7) 0.034(4) 0.029(4) 0.050(5) 0.001(3) 0.013(3) -0.012(3)
C(8) 0.029(3) 0.028(3) 0.025(3) 0.002(3) 0.004(3) 0.000(3)
C(9) 0.027(3) 0.018(4) 0.035(3) -0.001(2) 0.004(3) -0.000(2)
C(10) 0.032(4) 0.081(7) 0.104(9) -0.026(4) 0.027(5) -0.054(7)
C(11) 0.061(8) 0.051(7) 0.43(3) -0.025(6) 0.080(14) -0.076(14)
C(12) 0.035(4) 0.084(8) 0.092(8) -0.020(4) 0.018(5) -0.034(6)
C(13) 0.040(5) 0.24(2) 0.072(7) -0.039(7) 0.013(5) -0.082(11)
C(14) 0.027(3) 0.023(3) 0.032(3) 0.002(3) -0.002(3) 0.003(3)
C(15) 0.039(4) 0.033(4) 0.033(4) -0.002(3) 0.016(3) -0.001(3)
C(16) 0.025(2) 0.038(3) 0.027(3) 0.001(5) 0.005(2) -0.004(5)
C(17) 0.021(3) 0.036(4) 0.032(4) 0.002(3) 0.008(3) -0.004(3)
C(18) 0.079(6) 0.027(4) 0.068(6) 0.020(4) 0.050(5) 0.009(4)
C(19) 0.064(6) 0.042(5) 0.067(6) 0.013(4) 0.033(5) -0.010(4)
C(20) 0.113(10) 0.040(6) 0.159(14) 0.005(6) 0.098(10) 0.009(7)
C(21) 0.197(15) 0.082(8) 0.060(7) 0.095(10) 0.028(9) 0.033(7)

loop_
_atom_type_symbol
_atom_type_description
_atom_type_scat_dispersion_real
_atom_type_scat_dispersion_imag
_atom_type_scat_source
C C 0.003 0.002
;
International Tables for Crystallography
(1992, Vol. C, Tables 4.2.6.8 and 6.1.1.4)
;
H H 0.000 0.000
;
International Tables for Crystallography
(1992, Vol. C, Table 6.1.1.4)
;
La La -0.287 2.452
;
International Tables for Crystallography
(1992, Vol. C, Tables 4.2.6.8 and 6.1.1.4)
;
N N 0.006 0.003
;
International Tables for Crystallography
(1992, Vol. C, Tables 4.2.6.8 and 6.1.1.4)
;
O O 0.011 0.006
;
International Tables for Crystallography
(1992, Vol. C, Tables 4.2.6.8 and 6.1.1.4)
;

loop_
_geom_angle_atom_site_label_1
_geom_angle_atom_site_label_2
_geom_angle_atom_site_label_3
_geom_angle
_geom_angle_publ_flag
_geom_angle_site_symmetry_1
_geom_angle_site_symmetry_2
_geom_angle_site_symmetry_3
O(2) La(1) O(2) 129.09(17) yes . . 4_555
O(2) La(1) O(4) 135.79(14) yes . . .
O(2) La(1) O(4) 70.67(15) yes . . 4_555
O(2) La(1) N(1) 113.31(15) yes . . .
O(2) La(1) N(1) 67.43(15) yes . . 4_555
O(2) La(1) N(2) 59.90(16) yes . . .
O(2) La(1) N(2) 82.14(16) yes . . 4_555
O(2) La(1) N(4) 147.83(17) yes . . .
O(2) La(1) N(4) 79.83(17) yes . . 4_555
O(2) La(1) O(4) 70.67(15) yes 4_555 . .
O(2) La(1) O(4) 135.79(14) yes 4_555 . 4_555
O(2) La(1) N(1) 67.43(15) yes 4_555 . .
O(2) La(1) N(1) 113.31(15) yes 4_555 . 4_555
O(2) La(1) N(2) 82.14(16) yes 4_555 . .
O(2) La(1) N(2) 59.90(16) yes 4_555 . 4_555
O(2) La(1) N(4) 79.83(17) yes 4_555 . .
O(2) La(1) N(4) 147.83(17) yes 4_555 . 4_555
O(4) La(1) O(4) 126.67(17) yes . . 4_555
O(4) La(1) N(1) 110.87(15) yes . . .
O(4) La(1) N(1) 68.36(15) yes . . 4_555
O(4) La(1) N(2) 152.19(16) yes . . .
O(4) La(1) N(2) 77.41(17) yes . . 4_555
O(4) La(1) N(4) 60.25(17) yes . . .
O(4) La(1) N(4) 78.28(17) yes . . 4_555
O(4) La(1) N(1) 68.36(15) yes 4_555 . .
O(4) La(1) N(1) 110.87(15) yes 4_555 . 4_555
O(4) La(1) N(2) 77.41(17) yes 4_555 . .
O(4) La(1) N(2) 152.19(16) yes 4_555 . 4_555
O(4) La(1) N(4) 78.28(17) yes 4_555 . .
O(4) La(1) N(4) 60.25(17) yes 4_555 . 4_555
N(1) La(1) N(1) 178.40(18) yes . . 4_555
N(1) La(1) N(2) 61.42(17) yes . . .
N(1) La(1) N(2) 119.94(17) yes . . 4_555
N(1) La(1) N(4) 60.18(18) yes . . .
N(1) La(1) N(4) 118.39(18) yes . . 4_555
N(1) La(1) N(2) 119.94(17) yes 4_555 . .
N(1) La(1) N(2) 61.42(17) yes 4_555 . 4_555
N(1) La(1) N(4) 118.39(18) yes 4_555 . .
N(1) La(1) N(4) 60.18(18) yes 4_555 . 4_555
N(2) La(1) N(2) 84.10(17) yes . . 4_555
N(2) La(1) N(4) 121.46(18) yes . . .
N(2) La(1) N(4) 129.45(17) yes . . 4_555
N(2) La(1) N(4) 129.45(17) yes 4_555 . .
N(2) La(1) N(4) 121.46(18) yes 4_555 . 4_555
N(4) La(1) N(4) 77.62(18) yes . . 4_555
C(6) O(1) C(7) 105.6(5) yes . . .
La(1) O(2) C(9) 128.5(4) yes . . .
C(14) O(3) C(15) 106.2(5) yes . . .
La(1) O(4) C(17) 125.7(4) yes . . .
O(9) O(9) N(7) 166(3) yes 4_555 . .
La(1) N(1) C(1) 120.3(4) yes . . .
La(1) N(1) C(5) 121.1(4) yes . . .
C(1) N(1) C(5) 118.1(5) yes . . .
La(1) N(2) C(6) 118.0(4) yes . . .
La(1) N(2) C(8) 123.1(4) yes . . .
C(6) N(2) C(8) 106.6(5) yes . . .
C(9) N(3) C(10) 122.8(6) yes . . .
La(1) N(4) C(14) 117.4(4) yes . . .
La(1) N(4) C(16) 120.7(4) yes . . .
C(14) N(4) C(16) 109.6(6) yes . . .
C(17) N(5) C(18) 126.4(8) yes . . .
O(5) N(6) O(6) 115.8(6) yes . . .
O(5) N(6) O(7) 122.9(6) yes . . .
O(6) N(6) O(7) 121.3(6) yes . . .
O(8) N(7) O(9) 121.6(19) yes . . .
O(8) N(7) O(10) 118.9(17) yes . . .
O(9) N(7) O(10) 119.0(17) yes . . .
N(1) C(1) C(2) 121.9(6) yes . . .
N(1) C(1) C(6) 112.4(5) yes . . .
C(2) C(1) C(6) 125.6(6) yes . . .
C(1) C(2) C(3) 118.7(6) yes . . .
C(2) C(3) C(4) 121.3(6) yes . . .
C(3) C(4) C(5) 116.0(6) yes . . .
N(1) C(5) C(4) 124.0(6) yes . . .
N(1) C(5) C(14) 111.5(5) yes . . .
C(4) C(5) C(14) 124.5(6) yes . . .
O(1) C(6) N(2) 119.8(6) yes . . .
O(1) C(6) C(1) 118.5(6) yes . . .
N(2) C(6) C(1) 121.4(6) yes . . .
O(1) C(7) C(8) 103.3(5) yes . . .
N(2) C(8) C(7) 104.6(5) yes . . .
N(2) C(8) C(9) 105.1(5) yes . . .
C(7) C(8) C(9) 117.1(5) yes . . .
O(2) C(9) N(3) 123.7(6) yes . . .
O(2) C(9) C(8) 118.3(5) yes . . .
N(3) C(9) C(8) 117.9(5) yes . . .
N(3) C(10) C(11) 112.4(10) yes . . .
N(3) C(10) C(12) 107.0(8) yes . . .
N(3) C(10) C(13) 112.0(9) yes . . .
C(11) C(10) C(12) 110.4(9) yes . . .
C(11) C(10) C(13) 107.5(13) yes . . .
C(12) C(10) C(13) 107.4(8) yes . . .
O(3) C(14) N(4) 116.8(6) yes . . .
O(3) C(14) C(5) 120.0(6) yes . . .
N(4) C(14) C(5) 123.0(6) yes . . .
O(3) C(15) C(16) 106.2(6) yes . . .
N(4) C(16) C(15) 101.1(7) yes . . .
N(4) C(16) C(17) 107.2(5) yes . . .
C(15) C(16) C(17) 118.8(5) yes . . .
O(4) C(17) N(5) 123.3(7) yes . . .
O(4) C(17) C(16) 122.3(6) yes . . .
N(5) C(17) C(16) 114.4(6) yes . . .
N(5) C(18) C(19) 104.5(7) yes . . .
N(5) C(18) C(20) 108.8(8) yes . . .
N(5) C(18) C(21) 108.8(7) yes . . .
C(19) C(18) C(20) 108.6(8) yes . . .
C(19) C(18) C(21) 111.2(8) yes . . .
C(20) C(18) C(21) 114.6(9) yes . . .
C(9) N(3) H(7) 118.6 no . . .
C(10) N(3) H(7) 118.6 no . . .
C(17) N(5) H(20) 116.8 no . . .
C(18) N(5) H(20) 116.8 no . . .
C(1) C(2) H(1) 120.6 no . . .
C(3) C(2) H(1) 120.6 no . . .
C(2) C(3) H(2) 119.4 no . . .
C(4) C(3) H(2) 119.4 no . . .
C(3) C(4) H(3) 122.0 no . . .
C(5) C(4) H(3) 122.0 no . . .
O(1) C(7) H(4) 111.1 no . . .
O(1) C(7) H(5) 111.1 no . . .
C(8) C(7) H(4) 111.1 no . . .
C(8) C(7) H(5) 111.1 no . . .
H(4) C(7) H(5) 109.1 no . . .
N(2) C(8) H(6) 109.9 no . . .
C(7) C(8) H(6) 109.9 no . . .
C(9) C(8) H(6) 109.9 no . . .
C(10) C(11) H(8) 109.5 no . . .
C(10) C(11) H(9) 109.5 no . . .
C(10) C(11) H(10) 109.5 no . . .
H(8) C(11) H(9) 109.5 no . . .
H(8) C(11) H(10) 109.5 no . . .
H(9) C(11) H(10) 109.5 no . . .
C(10) C(12) H(11) 109.5 no . . .
C(10) C(12) H(12) 109.5 no . . .
C(10) C(12) H(13) 109.5 no . . .
H(11) C(12) H(12) 109.5 no . . .
H(11) C(12) H(13) 109.5 no . . .
H(12) C(12) H(13) 109.5 no . . .
C(10) C(13) H(14) 109.5 no . . .
C(10) C(13) H(15) 109.5 no . . .
C(10) C(13) H(16) 109.5 no . . .
H(14) C(13) H(15) 109.5 no . . .
H(14) C(13) H(16) 109.5 no . . .
H(15) C(13) H(16) 109.5 no . . .
O(3) C(15) H(17) 110.5 no . . .
O(3) C(15) H(18) 110.5 no . . .
C(16) C(15) H(17) 110.5 no . . .
C(16) C(15) H(18) 110.5 no . . .
H(17) C(15) H(18) 108.7 no . . .
N(4) C(16) H(19) 109.7 no . . .
C(15) C(16) H(19) 109.7 no . . .
C(17) C(16) H(19) 109.7 no . . .
C(18) C(19) H(21) 109.5 no . . .
C(18) C(19) H(22) 109.5 no . . .
C(18) C(19) H(23) 109.5 no . . .
H(21) C(19) H(22) 109.5 no . . .
H(21) C(19) H(23) 109.5 no . . .
H(22) C(19) H(23) 109.5 no . . .
C(18) C(20) H(24) 109.5 no . . .
C(18) C(20) H(25) 109.5 no . . .
C(18) C(20) H(26) 109.5 no . . .
H(24) C(20) H(25) 109.5 no . . .
H(24) C(20) H(26) 109.5 no . . .
H(25) C(20) H(26) 109.5 no . . .
C(18) C(21) H(27) 109.5 no . . .
C(18) C(21) H(28) 109.5 no . . .
C(18) C(21) H(29) 109.5 no . . .
H(27) C(21) H(28) 109.5 no . . .
H(27) C(21) H(29) 109.5 no . . .
H(28) C(21) H(29) 109.5 no . . .

loop_
_geom_bond_atom_site_label_1
_geom_bond_atom_site_label_2
_geom_bond_distance
_geom_bond_publ_flag
_geom_bond_site_symmetry_1
_geom_bond_site_symmetry_2
La(1) O(2) 2.530(4) yes . .
La(1) O(2) 2.530(4) yes . 4_555
La(1) O(4) 2.570(4) yes . .
La(1) O(4) 2.570(4) yes . 4_555
La(1) N(1) 2.717(5) yes . .
La(1) N(1) 2.717(5) yes . 4_555
La(1) N(2) 2.637(5) yes . .
La(1) N(2) 2.637(5) yes . 4_555
La(1) N(4) 2.629(6) yes . .
La(1) N(4) 2.629(6) yes . 4_555
O(1) C(6) 1.327(8) yes . .
O(1) C(7) 1.493(9) yes . .
O(2) C(9) 1.238(8) yes . .
O(3) C(14) 1.383(9) yes . .
O(3) C(15) 1.456(9) yes . .
O(4) C(17) 1.239(9) yes . .
O(5) N(6) 1.252(7) yes . .
O(6) N(6) 1.274(9) yes . .
O(7) N(6) 1.220(8) yes . .
O(8) N(7) 1.22(2) yes . .
O(9) O(9) 0.779(15) yes . 4_555
O(9) N(7) 1.28(2) yes . .
O(10) N(7) 1.28(2) yes . .
N(1) C(1) 1.352(8) yes . .
N(1) C(5) 1.335(8) yes . .
N(2) C(6) 1.294(9) yes . .
N(2) C(8) 1.472(8) yes . .
N(3) C(9) 1.352(8) yes . .
N(3) C(10) 1.478(12) yes . .
N(4) C(14) 1.297(9) yes . .
N(4) C(16) 1.502(10) yes . .
N(5) C(17) 1.345(11) yes . .
N(5) C(18) 1.489(11) yes . .
C(1) C(2) 1.408(9) yes . .
C(1) C(6) 1.488(9) yes . .
C(2) C(3) 1.383(11) yes . .
C(3) C(4) 1.376(11) yes . .
C(4) C(5) 1.436(9) yes . .
C(5) C(14) 1.469(10) yes . .
C(7) C(8) 1.552(10) yes . .
C(8) C(9) 1.532(9) yes . .
C(10) C(11) 1.491(17) yes . .
C(10) C(12) 1.556(12) yes . .
C(10) C(13) 1.511(17) yes . .
C(15) C(16) 1.586(11) yes . .
C(16) C(17) 1.472(13) yes . .
C(18) C(19) 1.566(14) yes . .
C(18) C(20) 1.527(15) yes . .
C(18) C(21) 1.550(16) yes . .
N(3) H(7) 0.880 no . .
N(5) H(20) 0.880 no . .
C(2) H(1) 0.950 no . .
C(3) H(2) 0.950 no . .
C(4) H(3) 0.950 no . .
C(7) H(4) 0.990 no . .
C(7) H(5) 0.990 no . .
C(8) H(6) 1.000 no . .
C(11) H(8) 0.980 no . .
C(11) H(9) 0.980 no . .
C(11) H(10) 0.98 no . .
C(12) H(11) 0.980 no . .
C(12) H(12) 0.980 no . .
C(12) H(13) 0.980 no . .
C(13) H(14) 0.980 no . .
C(13) H(15) 0.980 no . .
C(13) H(16) 0.980 no . .
C(15) H(17) 0.990 no . .
C(15) H(18) 0.990 no . .
C(16) H(19) 1.000 no . .
C(19) H(21) 0.980 no . .
C(19) H(22) 0.980 no . .
C(19) H(23) 0.980 no . .
C(20) H(24) 0.980 no . .
C(20) H(25) 0.980 no . .
C(20) H(26) 0.980 no . .
C(21) H(27) 0.980 no . .
C(21) H(28) 0.980 no . .
C(21) H(29) 0.980 no . .

loop_
_geom_contact_atom_site_label_1
_geom_contact_atom_site_label_2
_geom_contact_distance
_geom_contact_publ_flag
_geom_contact_site_symmetry_1
_geom_contact_site_symmetry_2
O(1) O(10) 3.354(16) ? . .
O(5) N(3) 3.296(8) ? . 2_556
O(5) N(5) 2.857(10) ? . 3_555
O(5) C(7) 3.033(10) ? . 2_556
O(5) C(8) 3.188(8) ? . 2_556
O(5) C(15) 3.050(9) ? . 3_555
O(5) C(16) 3.347(8) ? . 3_555
O(5) C(19) 3.450(11) ? . 3_555
O(6) N(3) 2.899(9) ? . 2_556
O(6) C(3) 3.475(9) ? . .
O(6) C(4) 3.116(9) ? . .
O(6) C(7) 3.595(10) ? . 2_556
O(6) C(10) 3.599(15) ? . 2_556
O(6) C(11) 3.391(19) ? . 4_555
O(6) C(12) 3.059(14) ? . 2_556
O(7) N(5) 3.379(9) ? . 3_555
O(7) C(4) 3.375(9) ? . .
O(7) C(15) 3.381(9) ? . 3_555
O(8) C(15) 3.219(16) ? . 1_556
O(8) C(16) 3.462(17) ? . 1_556
O(9) N(2) 3.465(12) ? . .
O(9) C(8) 3.272(19) ? . .
O(9) C(8) 3.514(18) ? . 4_555
O(9) C(16) 3.352(18) ? . 1_556
O(9) C(16) 3.415(19) ? . 4_556
O(10) O(1) 3.354(16) ? . .
O(10) N(2) 3.363(17) ? . .
O(10) C(6) 3.401(17) ? . .
O(10) C(7) 3.150(16) ? . .
O(10) C(8) 3.184(16) ? . .
O(11) C(2) 3.462(14) ? . 2_456
O(11) C(2) 3.462(14) ? . 3_446
N(2) O(9) 3.465(12) ? . .
N(2) O(10) 3.363(17) ? . .
N(2) N(7) 3.363(14) ? . .
N(3) O(5) 3.296(8) ? . 2_456
N(3) O(6) 2.899(9) ? . 2_456
N(3) N(6) 3.500(9) ? . 2_456
N(5) O(5) 2.857(10) ? . 3_545
N(5) O(7) 3.379(9) ? . 3_545
N(5) N(6) 3.446(10) ? . 3_545
N(6) N(3) 3.500(9) ? . 2_556
N(6) N(5) 3.446(10) ? . 3_555
N(6) C(15) 3.535(10) ? . 3_555
N(6) C(19) 3.586(11) ? . 3_555
N(7) N(2) 3.363(14) ? . .
N(7) C(8) 3.431(15) ? . .
N(7) C(16) 3.484(16) ? . 1_556
C(2) O(11) 3.462(14) ? . 2_556
C(2) C(2) 3.580(9) ? . 4_565
C(3) O(6) 3.475(9) ? . .
C(4) O(6) 3.116(9) ? . .
C(4) O(7) 3.375(9) ? . .
C(6) O(10) 3.401(17) ? . .
C(7) O(5) 3.033(10) ? . 2_456
C(7) O(6) 3.595(10) ? . 2_456
C(7) O(10) 3.150(16) ? . .
C(8) O(5) 3.188(8) ? . 2_456
C(8) O(9) 3.272(19) ? . .
C(8) O(9) 3.514(18) ? . 4_555
C(8) O(10) 3.184(16) ? . .
C(8) N(7) 3.431(15) ? . .
C(10) O(6) 3.599(15) ? . 2_456
C(11) O(6) 3.391(19) ? . 4_555
C(12) O(6) 3.059(14) ? . 2_456
C(15) O(5) 3.050(9) ? . 3_545
C(15) O(7) 3.381(9) ? . 3_545
C(15) O(8) 3.219(16) ? . 1_554
C(15) N(6) 3.535(10) ? . 3_545
C(16) O(5) 3.347(8) ? . 3_545
C(16) O(8) 3.462(17) ? . 1_554
C(16) O(9) 3.352(18) ? . 1_554
C(16) O(9) 3.415(19) ? . 4_554
C(16) N(7) 3.484(16) ? . 1_554
C(19) O(5) 3.450(11) ? . 3_545
C(19) N(6) 3.586(11) ? . 3_545

loop_
_geom_torsion_atom_site_label_1
_geom_torsion_atom_site_label_2
_geom_torsion_atom_site_label_3
_geom_torsion_atom_site_label_4
_geom_torsion
_geom_torsion_publ_flag
_geom_torsion_site_symmetry_1
_geom_torsion_site_symmetry_2
_geom_torsion_site_symmetry_3
_geom_torsion_site_symmetry_4
O(2) La(1) O(2) C(9) 56.6(6) ? . . 4_555 4_555
O(2) La(1) O(2) C(9) 56.6(6) ? 4_555 . . .
O(2) La(1) O(4) C(17) 129.5(5) ? . . . .
O(4) La(1) O(2) C(9) 159.5(5) ? . . . .
O(2) La(1) O(4) C(17) -103.8(5) ? . . 4_555 4_555
O(4) La(1) O(2) C(9) -77.3(5) ? 4_555 . . .
O(2) La(1) N(1) C(1) 27.7(5) ? . . . .
O(2) La(1) N(1) C(5) -161.3(4) ? . . . .
N(1) La(1) O(2) C(9) -22.5(6) ? . . . .
O(2) La(1) N(1) C(1) -96.6(4) ? . . 4_555 4_555
O(2) La(1) N(1) C(5) 74.4(4) ? . . 4_555 4_555
N(1) La(1) O(2) C(9) 159.0(6) ? 4_555 . . .
O(2) La(1) N(2) C(6) -129.5(5) ? . . . .
O(2) La(1) N(2) C(8) 7.6(4) ? . . . .
N(2) La(1) O(2) C(9) 9.0(5) ? . . . .
O(2) La(1) N(2) C(6) 85.8(4) ? . . 4_555 4_555
O(2) La(1) N(2) C(8) -137.1(5) ? . . 4_555 4_555
N(2) La(1) O(2) C(9) 96.7(5) ? 4_555 . . .
O(2) La(1) N(4) C(14) 109.2(5) ? . . . .
O(2) La(1) N(4) C(16) -112.5(4) ? . . . .
N(4) La(1) O(2) C(9) -93.2(6) ? . . . .
O(2) La(1) N(4) C(14) -47.4(5) ? . . 4_555 4_555
O(2) La(1) N(4) C(16) 90.9(4) ? . . 4_555 4_555
N(4) La(1) O(2) C(9) -139.2(5) ? 4_555 . . .
O(2) La(1) O(4) C(17) -103.8(5) ? 4_555 . . .
O(4) La(1) O(2) C(9) -77.3(5) ? . . 4_555 4_555
O(2) La(1) O(4) C(17) 129.5(5) ? 4_555 . 4_555 4_555
O(4) La(1) O(2) C(9) 159.5(5) ? 4_555 . 4_555 4_555
O(2) La(1) N(1) C(1) -96.6(4) ? 4_555 . . .
O(2) La(1) N(1) C(5) 74.4(4) ? 4_555 . . .
N(1) La(1) O(2) C(9) 159.0(6) ? . . 4_555 4_555
O(2) La(1) N(1) C(1) 27.7(5) ? 4_555 . 4_555 4_555
O(2) La(1) N(1) C(5) -161.3(4) ? 4_555 . 4_555 4_555
N(1) La(1) O(2) C(9) -22.5(6) ? 4_555 . 4_555 4_555
O(2) La(1) N(2) C(6) 85.8(4) ? 4_555 . . .
O(2) La(1) N(2) C(8) -137.1(5) ? 4_555 . . .
N(2) La(1) O(2) C(9) 96.7(5) ? . . 4_555 4_555
O(2) La(1) N(2) C(6) -129.5(5) ? 4_555 . 4_555 4_555
O(2) La(1) N(2) C(8) 7.6(4) ? 4_555 . 4_555 4_555
N(2) La(1) O(2) C(9) 9.0(5) ? 4_555 . 4_555 4_555
O(2) La(1) N(4) C(14) -47.4(5) ? 4_555 . . .
O(2) La(1) N(4) C(16) 90.9(4) ? 4_555 . . .
N(4) La(1) O(2) C(9) -139.2(5) ? . . 4_555 4_555
O(2) La(1) N(4) C(14) 109.2(5) ? 4_555 . 4_555 4_555
O(2) La(1) N(4) C(16) -112.5(4) ? 4_555 . 4_555 4_555
N(4) La(1) O(2) C(9) -93.2(6) ? 4_555 . 4_555 4_555
O(4) La(1) O(4) C(17) 29.5(6) ? . . 4_555 4_555
O(4) La(1) O(4) C(17) 29.5(6) ? 4_555 . . .
O(4) La(1) N(1) C(1) -153.8(4) ? . . . .
O(4) La(1) N(1) C(5) 17.2(5) ? . . . .
N(1) La(1) O(4) C(17) -48.5(5) ? . . . .
O(4) La(1) N(1) C(1) 83.7(4) ? . . 4_555 4_555
O(4) La(1) N(1) C(5) -105.2(5) ? . . 4_555 4_555
N(1) La(1) O(4) C(17) 130.0(5) ? 4_555 . . .
O(4) La(1) N(2) C(6) 97.9(5) ? . . . .
O(4) La(1) N(2) C(8) -125.0(4) ? . . . .
N(2) La(1) O(4) C(17) -116.5(6) ? . . . .
O(4) La(1) N(2) C(6) -54.8(4) ? . . 4_555 4_555
O(4) La(1) N(2) C(8) 82.4(4) ? . . 4_555 4_555
N(2) La(1) O(4) C(17) -166.0(5) ? 4_555 . . .
O(4) La(1) N(4) C(14) -120.9(5) ? . . . .
O(4) La(1) N(4) C(16) 17.5(3) ? . . . .
N(4) La(1) O(4) C(17) -14.7(5) ? . . . .
O(4) La(1) N(4) C(14) 93.9(5) ? . . 4_555 4_555
O(4) La(1) N(4) C(16) -127.7(4) ? . . 4_555 4_555
N(4) La(1) O(4) C(17) 67.6(5) ? 4_555 . . .
O(4) La(1) N(1) C(1) 83.7(4) ? 4_555 . . .
O(4) La(1) N(1) C(5) -105.2(5) ? 4_555 . . .
N(1) La(1) O(4) C(17) 130.0(5) ? . . 4_555 4_555
O(4) La(1) N(1) C(1) -153.8(4) ? 4_555 . 4_555 4_555
O(4) La(1) N(1) C(5) 17.2(5) ? 4_555 . 4_555 4_555
N(1) La(1) O(4) C(17) -48.5(5) ? 4_555 . 4_555 4_555
O(4) La(1) N(2) C(6) -54.8(4) ? 4_555 . . .
O(4) La(1) N(2) C(8) 82.4(4) ? 4_555 . . .
N(2) La(1) O(4) C(17) -166.0(5) ? . . 4_555 4_555
O(4) La(1) N(2) C(6) 97.9(5) ? 4_555 . 4_555 4_555
O(4) La(1) N(2) C(8) -125.0(4) ? 4_555 . 4_555 4_555
N(2) La(1) O(4) C(17) -116.5(6) ? 4_555 . 4_555 4_555
O(4) La(1) N(4) C(14) 93.9(5) ? 4_555 . . .
O(4) La(1) N(4) C(16) -127.7(4) ? 4_555 . . .
N(4) La(1) O(4) C(17) 67.6(5) ? . . 4_555 4_555
O(4) La(1) N(4) C(14) -120.9(5) ? 4_555 . 4_555 4_555
O(4) La(1) N(4) C(16) 17.5(3) ? 4_555 . 4_555 4_555
N(4) La(1) O(4) C(17) -14.7(5) ? 4_555 . 4_555 4_555
N(1) La(1) N(1) C(1) 145(5) ? . . 4_555 4_555
N(1) La(1) N(1) C(5) -44(5) ? . . 4_555 4_555
N(1) La(1) N(1) C(1) 145(5) ? 4_555 . . .
N(1) La(1) N(1) C(5) -44(5) ? 4_555 . . .
N(1) La(1) N(2) C(6) 17.3(4) ? . . . .
N(1) La(1) N(2) C(8) 154.4(5) ? . . . .
N(2) La(1) N(1) C(1) -3.3(4) ? . . . .
N(2) La(1) N(1) C(5) 167.7(5) ? . . . .
N(1) La(1) N(2) C(6) -161.8(4) ? . . 4_555 4_555
N(1) La(1) N(2) C(8) -24.6(5) ? . . 4_555 4_555
N(2) La(1) N(1) C(1) -66.7(5) ? 4_555 . . .
N(2) La(1) N(1) C(5) 104.4(5) ? 4_555 . . .
N(1) La(1) N(4) C(14) 22.3(4) ? . . . .
N(1) La(1) N(4) C(16) 160.6(5) ? . . . .
N(4) La(1) N(1) C(1) 172.3(5) ? . . . .
N(4) La(1) N(1) C(5) -16.6(4) ? . . . .
N(1) La(1) N(4) C(14) -158.5(4) ? . . 4_555 4_555
N(1) La(1) N(4) C(16) -20.2(4) ? . . 4_555 4_555
N(4) La(1) N(1) C(1) 118.5(4) ? 4_555 . . .
N(4) La(1) N(1) C(5) -70.4(5) ? 4_555 . . .
N(1) La(1) N(2) C(6) -161.8(4) ? 4_555 . . .
N(1) La(1) N(2) C(8) -24.6(5) ? 4_555 . . .
N(2) La(1) N(1) C(1) -66.7(5) ? . . 4_555 4_555
N(2) La(1) N(1) C(5) 104.4(5) ? . . 4_555 4_555
N(1) La(1) N(2) C(6) 17.3(4) ? 4_555 . 4_555 4_555
N(1) La(1) N(2) C(8) 154.4(5) ? 4_555 . 4_555 4_555
N(2) La(1) N(1) C(1) -3.3(4) ? 4_555 . 4_555 4_555
N(2) La(1) N(1) C(5) 167.7(5) ? 4_555 . 4_555 4_555
N(1) La(1) N(4) C(14) -158.5(4) ? 4_555 . . .
N(1) La(1) N(4) C(16) -20.2(4) ? 4_555 . . .
N(4) La(1) N(1) C(1) 118.5(4) ? . . 4_555 4_555
N(4) La(1) N(1) C(5) -70.4(5) ? . . 4_555 4_555
N(1) La(1) N(4) C(14) 22.3(4) ? 4_555 . 4_555 4_555
N(1) La(1) N(4) C(16) 160.6(5) ? 4_555 . 4_555 4_555
N(4) La(1) N(1) C(1) 172.3(5) ? 4_555 . 4_555 4_555
N(4) La(1) N(1) C(5) -16.6(4) ? 4_555 . 4_555 4_555
N(2) La(1) N(2) C(6) 146.2(4) ? . . 4_555 4_555
N(2) La(1) N(2) C(8) -76.7(4) ? . . 4_555 4_555
N(2) La(1) N(2) C(6) 146.2(4) ? 4_555 . . .
N(2) La(1) N(2) C(8) -76.7(4) ? 4_555 . . .
N(2) La(1) N(4) C(14) 26.8(5) ? . . . .
N(2) La(1) N(4) C(16) 165.1(3) ? . . . .
N(4) La(1) N(2) C(6) 12.9(5) ? . . . .
N(4) La(1) N(2) C(8) 150.0(4) ? . . . .
N(2) La(1) N(4) C(14) -83.6(5) ? . . 4_555 4_555
N(2) La(1) N(4) C(16) 54.8(5) ? . . 4_555 4_555
N(4) La(1) N(2) C(6) -87.4(5) ? 4_555 . . .
N(4) La(1) N(2) C(8) 49.8(5) ? 4_555 . . .
N(2) La(1) N(4) C(14) -83.6(5) ? 4_555 . . .
N(2) La(1) N(4) C(16) 54.8(5) ? 4_555 . . .
N(4) La(1) N(2) C(6) -87.4(5) ? . . 4_555 4_555
N(4) La(1) N(2) C(8) 49.8(5) ? . . 4_555 4_555
N(2) La(1) N(4) C(14) 26.8(5) ? 4_555 . 4_555 4_555
N(2) La(1) N(4) C(16) 165.1(3) ? 4_555 . 4_555 4_555
N(4) La(1) N(2) C(6) 12.9(5) ? 4_555 . 4_555 4_555
N(4) La(1) N(2) C(8) 150.0(4) ? 4_555 . 4_555 4_555
N(4) La(1) N(4) C(14) 155.7(5) ? . . 4_555 4_555
N(4) La(1) N(4) C(16) -66.0(4) ? . . 4_555 4_555
N(4) La(1) N(4) C(14) 155.7(5) ? 4_555 . . .
N(4) La(1) N(4) C(16) -66.0(4) ? 4_555 . . .
C(6) O(1) C(7) C(8) -1.8(7) ? . . . .
C(7) O(1) C(6) N(2) 1.4(8) ? . . . .
C(7) O(1) C(6) C(1) 175.9(6) ? . . . .
La(1) O(2) C(9) N(3) 158.7(4) ? . . . .
La(1) O(2) C(9) C(8) -23.2(8) ? . . . .
C(14) O(3) C(15) C(16) -0.6(7) ? . . . .
C(15) O(3) C(14) N(4) -1.7(8) ? . . . .
C(15) O(3) C(14) C(5) 174.3(6) ? . . . .
La(1) O(4) C(17) N(5) -167.0(5) ? . . . .
La(1) O(4) C(17) C(16) 10.1(9) ? . . . .
O(9) O(9) N(7) O(8) 5(7) ? 4_555 . . .
O(9) O(9) N(7) O(10) 177(5) ? 4_555 . . .
N(7) O(9) O(9) N(7) -164(6) ? . . 4_555 4_555
La(1) N(1) C(1) C(2) 171.0(5) ? . . . .
La(1) N(1) C(1) C(6) -8.5(7) ? . . . .
La(1) N(1) C(5) C(4) -171.3(5) ? . . . .
La(1) N(1) C(5) C(14) 9.7(7) ? . . . .
C(1) N(1) C(5) C(4) -0.1(7) ? . . . .
C(1) N(1) C(5) C(14) -179.1(5) ? . . . .
C(5) N(1) C(1) C(2) -0.3(8) ? . . . .
C(5) N(1) C(1) C(6) -179.8(5) ? . . . .
La(1) N(2) C(6) O(1) 143.3(5) ? . . . .
La(1) N(2) C(6) C(1) -31.1(8) ? . . . .
La(1) N(2) C(8) C(7) -142.2(4) ? . . . .
La(1) N(2) C(8) C(9) -18.3(6) ? . . . .
C(6) N(2) C(8) C(7) -1.0(7) ? . . . .
C(6) N(2) C(8) C(9) 122.9(6) ? . . . .
C(8) N(2) C(6) O(1) -0.2(7) ? . . . .
C(8) N(2) C(6) C(1) -174.6(6) ? . . . .
C(9) N(3) C(10) C(11) 62.0(14) ? . . . .
C(9) N(3) C(10) C(12) -176.7(7) ? . . . .
C(9) N(3) C(10) C(13) -59.2(11) ? . . . .
C(10) N(3) C(9) O(2) 1.6(11) ? . . . .
C(10) N(3) C(9) C(8) -176.5(7) ? . . . .
La(1) N(4) C(14) O(3) 146.1(5) ? . . . .
La(1) N(4) C(14) C(5) -29.8(8) ? . . . .
La(1) N(4) C(16) C(15) -144.5(4) ? . . . .
La(1) N(4) C(16) C(17) -19.5(6) ? . . . .
C(14) N(4) C(16) C(15) -3.3(7) ? . . . .
C(14) N(4) C(16) C(17) 121.7(6) ? . . . .
C(16) N(4) C(14) O(3) 3.4(8) ? . . . .
C(16) N(4) C(14) C(5) -172.4(6) ? . . . .
C(17) N(5) C(18) C(19) 174.4(8) ? . . . .
C(17) N(5) C(18) C(20) 58.7(12) ? . . . .
C(17) N(5) C(18) C(21) -66.8(11) ? . . . .
C(18) N(5) C(17) O(4) 1.3(13) ? . . . .
C(18) N(5) C(17) C(16) -176.0(7) ? . . . .
N(1) C(1) C(2) C(3) -0.1(8) ? . . . .
N(1) C(1) C(6) O(1) -148.1(6) ? . . . .
N(1) C(1) C(6) N(2) 26.4(9) ? . . . .
C(2) C(1) C(6) O(1) 32.5(10) ? . . . .
C(2) C(1) C(6) N(2) -153.0(7) ? . . . .
C(6) C(1) C(2) C(3) 179.3(6) ? . . . .
C(1) C(2) C(3) C(4) 1.0(11) ? . . . .
C(2) C(3) C(4) C(5) -1.4(11) ? . . . .
C(3) C(4) C(5) N(1) 1.0(10) ? . . . .
C(3) C(4) C(5) C(14) 179.8(6) ? . . . .
N(1) C(5) C(14) O(3) -162.4(6) ? . . . .
N(1) C(5) C(14) N(4) 13.3(9) ? . . . .
C(4) C(5) C(14) O(3) 18.6(10) ? . . . .
C(4) C(5) C(14) N(4) -165.7(7) ? . . . .
O(1) C(7) C(8) N(2) 1.7(7) ? . . . .
O(1) C(7) C(8) C(9) -114.2(6) ? . . . .
N(2) C(8) C(9) O(2) 24.8(8) ? . . . .
N(2) C(8) C(9) N(3) -157.0(5) ? . . . .
C(7) C(8) C(9) O(2) 140.5(6) ? . . . .
C(7) C(8) C(9) N(3) -41.4(9) ? . . . .
O(3) C(15) C(16) N(4) 2.3(6) ? . . . .
O(3) C(15) C(16) C(17) -114.6(7) ? . . . .
N(4) C(16) C(17) O(4) 6.6(9) ? . . . .
N(4) C(16) C(17) N(5) -176.1(6) ? . . . .
C(15) C(16) C(17) O(4) 120.2(7) ? . . . .
C(15) C(16) C(17) N(5) -62.5(9) ? . . . .
